data_9015983
loop_
_publ_author_name
'Peters, C. R.'
'Milberg, M. E.'

_publ_section_title
;
 The refined structure of orthorhombic metaboric acid
 Note T = -130 C
;
_journal_name_full 'Acta Crystallographica'
_journal_page_first 229
_journal_page_last 234
_journal_paper_doi 10.1107/S0365110X64000597
_journal_volume 17
_journal_year 1964
_chemical_compound_source Synthetic
_chemical_formula_sum 'B H O2'
_space_group_IT_number 62
_symmetry_space_group_name_Hall '-P 2c 2ab'
_symmetry_space_group_name_H-M 'P b n m'
_cell_angle_alpha 90
_cell_angle_beta 90
_cell_angle_gamma 90
_cell_length_a 8.019
_cell_length_b 9.703
_cell_length_c 6.13
_cell_formula_units_Z 12
_cell_volume 476.965
_database_code_amcsd 0018657
_exptl_crystal_density_diffrn 1.831
_cod_original_formula_sum 'B O2 H'
_cod_database_code 9015983
_amcsd_formula_title HBO2

loop_
_space_group_symop_operation_xyz
x,y,z
x,y,1/2-z
-x,-y,1/2+z
1/2+x,1/2-y,1/2+z
1/2-x,1/2+y,1/2-z
1/2-x,1/2+y,z
1/2+x,1/2-y,-z
-x,-y,-z

loop_
_atom_site_aniso_label
_atom_site_aniso_U_11
_atom_site_aniso_U_22
_atom_site_aniso_U_33
_atom_site_aniso_U_12
_atom_site_aniso_U_13
_atom_site_aniso_U_23
B1 0.01336 0.01097 0.01694 -0.00315 0.00000 0.00000
B2 0.01368 0.01097 0.02475 0.00079 0.00000 0.00000
B3 0.01271 0.01145 0.01580 0.00118 0.00000 0.00000
O1 0.01238 0.00525 0.02875 0.00237 0.00000 0.00000
O2 0.00977 0.00954 0.02494 -0.00237 0.00000 0.00000
O3 0.01042 0.01002 0.04169 -0.00315 0.00000 0.00000
O4 0.00977 0.00572 0.05178 0.00118 0.00000 0.00000
O5 0.01238 0.00954 0.03960 -0.00039 0.00000 0.00000
O6 0.01108 0.00859 0.03198 -0.00118 0.00000 0.00000

loop_
_atom_site_label
_atom_site_type_symbol
_atom_site_fract_x
_atom_site_fract_y
_atom_site_fract_z
_atom_site_U_iso_or_equiv
B1 B -0.00290 0.17190 0.25000 ?
B2 B 0.00170 0.41670 0.25000 ?
B3 B 0.25600 0.29260 0.25000 ?
O1 O -0.09090 0.05310 0.25000 ?
O2 O -0.08850 0.29430 0.25000 ?
O3 O -0.07510 0.54250 0.25000 ?
O4 O 0.16880 0.17100 0.25000 ?
O5 O 0.17040 0.41500 0.25000 ?
O6 O 0.42390 0.29660 0.25000 ?
H1 H -0.02900 -0.02100 0.25000 0.00633
H2 H -0.16300 0.52200 0.25000 0.00633
H3 H 0.47100 0.23100 0.25000 0.00633

loop_
_cod_changelog_entry_id
_cod_changelog_entry_author
_cod_changelog_entry_date
_cod_changelog_entry_text
1 'Vaitkus, Antanas' 2022-09-28T22:00:00+03:00
;
 Added the '_atom_site_type_symbol' data item.
;

loop_
_cod_related_entry_id
_cod_related_entry_database
_cod_related_entry_code
1 AMCSD 0018657
